data_7103879
loop_
_publ_author_name
'Rispens, Minze T.'
'Meetsma, Auke'
'Rittberger, Roman'
'Brabec, Christoph J.'
'Sariciftci, N. Serdar'
'Hummelen, Jan C.'

_publ_section_title
;
 Influence of the solvent on the crystal structure of PCBM and the
 efficiency of MDMO-PPV:PCBM "plastic" solar cells
;
_journal_coden_ASTM CHCOFS
_journal_issue 17
_journal_name_full
;
 Chemical Communications (Cambridge, United Kingdom)
;
_journal_page_first 2116
_journal_page_last 2118
_journal_paper_doi 10.1039/b305988j
_journal_year 2003
_chemical_compound_source 'see text'
_chemical_formula_moiety 'C72 H14 O2, C6 H4 Cl2'
_chemical_formula_sum 'C78 H18 Cl2 O2'
_chemical_formula_weight 1057.91
_chemical_name_common 'Phenyl-C61-Butyric acid Methyl ester (PCBM)'
_chemical_name_systematic
;
Methyl  5-(3'H-cyclopropa[1,9](C60-Ih)[5,6]fullerenyl)-5-phenylpentanoate.
;
_space_group_IT_number 14
_symmetry_cell_setting monoclinic
_symmetry_space_group_name_Hall '-P 2yn'
_symmetry_space_group_name_H-M 'P 1 21/n 1'
_atom_sites_solution_hydrogens difmap
_atom_sites_solution_primary Patterson
_atom_sites_solution_secondary direct
_audit_creation_date '2001-01-03  16:10:48'
_audit_creation_method 'PLATON <TABLE ACC> option'
_audit_update_record
;
?
;
_cell_angle_alpha 90
_cell_angle_beta 105.289(1)
_cell_angle_gamma 90
_cell_formula_units_Z 4
_cell_length_a 13.7565(9)
_cell_length_b 16.634(1)
_cell_length_c 19.077(1)
_cell_measurement_reflns_used 3065
_cell_measurement_temperature 90
_cell_measurement_theta_max 25.20
_cell_measurement_theta_min 2.44
_cell_volume 4210.8(4)
_computing_cell_refinement 'SAINT, Bruker Version 6.02A, 2000'
_computing_data_collection 'SMART, Bruker Version 5.168, 2000'
_computing_data_reduction 'XPREP, Bruker Version 5.1/NT, 2000'
_computing_molecular_graphics
;
PLUTO (Meetsma, 2000)
PLATON (Spek, 1994, 1996)
;
_computing_publication_material
;
PLATON (Spek, 1990)
SHELXL (Sheldrick, 1997)
;
_computing_structure_refinement 'SHELXL-97 (Sheldrick, 1997)'
_computing_structure_solution
;
SIR-97 (Altomare et al., 1997)
;
_diffrn_ambient_temperature 90(r12)
_diffrn_measured_fraction_theta_full 0.962
_diffrn_measured_fraction_theta_max 0.962
_diffrn_measurement_device_type
;
Bruker Smart Apex
;
_diffrn_measurement_method 'phi and omega scans'
_diffrn_radiation_detector
;
CCD area-detector
;
_diffrn_radiation_monochromator 'parallel mounted graphite'
_diffrn_radiation_source 'fine focus sealed Siemens Mo tube '
_diffrn_radiation_type MoK\a
_diffrn_radiation_wavelength 0.71073
_diffrn_reflns_av_R_equivalents 0.0630
_diffrn_reflns_av_sigmaI/netI 0.1710
_diffrn_reflns_limit_h_max 17
_diffrn_reflns_limit_h_min -16
_diffrn_reflns_limit_k_max 15
_diffrn_reflns_limit_k_min -21
_diffrn_reflns_limit_l_max 22
_diffrn_reflns_limit_l_min -24
_diffrn_reflns_number 25918
_diffrn_reflns_reduction_process
;
Intensity data were corrected for Lorentz and polarization
effects, decay and absorption and reduced to F~o~^2^
using SAINT (Bruker, 2000) and SABABS (Sheldrick, 2000)
;
_diffrn_reflns_theta_full 27.53
_diffrn_reflns_theta_max 27.53
_diffrn_reflns_theta_min 2.44
_diffrn_standards_decay_% 0
_exptl_absorpt_coefficient_mu 0.221
_exptl_absorpt_correction_T_max 1.0000
_exptl_absorpt_correction_T_min 0.9280
_exptl_absorpt_correction_type Semi-empirical
_exptl_absorpt_process_details '(SADABS (Sheldrick, Bruker, 2000))'
_exptl_crystal_colour '  red-brown'
_exptl_crystal_density_diffrn 1.669
_exptl_crystal_density_method 'Not Measured'
_exptl_crystal_description '  platelet'
_exptl_crystal_F_000 2144
_exptl_crystal_size_max 0.250
_exptl_crystal_size_mid 0.200
_exptl_crystal_size_min 0.020
_refine_diff_density_max 0.375
_refine_diff_density_min -0.395
_refine_diff_density_rms 0.054
_refine_ls_extinction_method none
_refine_ls_goodness_of_fit_ref 0.687
_refine_ls_hydrogen_treatment refall
_refine_ls_matrix_type full
_refine_ls_number_parameters 811
_refine_ls_number_reflns 9661
_refine_ls_number_restraints 0
_refine_ls_restrained_S_all 0.687
_refine_ls_R_factor_all 0.1084
_refine_ls_R_factor_gt 0.0442
_refine_ls_shift/su_max 0.000
_refine_ls_shift/su_mean 0.000
_refine_ls_structure_factor_coef Fsqd
_refine_ls_weighting_details 'w=1/[\s^2^(Fo^2^)+(0.0147P)^2^+0.0000P] where P=(Fo^2^+2Fc^2^)/3'
_refine_ls_weighting_scheme calc
_refine_ls_wR_factor_gt 0.0621
_refine_ls_wR_factor_ref 0.0701
_reflns_number_gt 4425
_reflns_number_total 9661
_reflns_threshold_expression >2sigma(I)
_cod_data_source_file b305988j.txt
_cod_data_source_block c78h18cl
_cod_depositor_comments
;
The following automatic conversions were performed:
'_symmetry_cell_setting' value 'Monoclinic' changed to 'monoclinic'
according to '/home/saulius/struct/CIF-dictionaries/cif_core.dic'
dictionary named 'cif_core.dic' version 2.4.1 from 2010-06-29.

Automatic conversion script
Id: cif_fix_enum 1527 2010-12-29 10:47:43Z saulius 

The following automatic conversions were performed:

'_refine_ls_weighting_scheme' value 'calc
w=1/[\s^2^(Fo^2^)+(0.0147P)^2^+0.0000P] where P=(Fo^2^+2Fc^2^)/3' was
changed to 'calc'. New tag '_refine_ls_weighting_details' was
created. The value of the new tag was set to
'w=1/[\s^2^(Fo^2^)+(0.0147P)^2^+0.0000P] where P=(Fo^2^+2Fc^2^)/3'.

Automatic conversion script
Id: cif_fix_values 3143 2015-03-26 13:38:13Z robertas 
;
_cod_original_sg_symbol_H-M 'P 21/n'
_cod_database_code 7103879

loop_
_symmetry_equiv_pos_as_xyz
x,y,z
1/2-x,1/2+y,1/2-z
-x,-y,-z
1/2+x,1/2-y,1/2+z

loop_
_atom_site_aniso_label
_atom_site_aniso_U_11
_atom_site_aniso_U_22
_atom_site_aniso_U_33
_atom_site_aniso_U_23
_atom_site_aniso_U_13
_atom_site_aniso_U_12
O1 0.0221(11) 0.0352(13) 0.0358(11) 0.0142(10) 0.0092(9) 0.0051(9)
O2 0.0226(10) 0.0169(11) 0.0252(10) 0.0018(9) 0.0049(8) -0.0012(9)
C1 0.0152(14) 0.0179(16) 0.0123(13) -0.0015(12) 0.0010(11) 0.0007(12)
C2 0.0170(14) 0.0122(15) 0.0150(13) -0.0017(12) 0.0046(11) 0.0006(11)
C3 0.0163(14) 0.0113(15) 0.0176(14) -0.0005(12) 0.0039(12) 0.0033(11)
C4 0.0173(14) 0.0101(15) 0.0240(15) 0.0044(12) 0.0076(12) 0.0046(11)
C5 0.0202(15) 0.0206(17) 0.0166(14) 0.0076(13) 0.0042(12) 0.0076(12)
C6 0.0149(14) 0.0234(17) 0.0107(13) 0.0005(12) 0.0012(11) 0.0033(12)
C7 0.0114(13) 0.0241(17) 0.0135(13) -0.0038(13) -0.0041(11) 0.0021(12)
C8 0.0114(14) 0.0205(17) 0.0203(15) -0.0043(13) -0.0006(12) -0.0024(12)
C9 0.0088(13) 0.0175(16) 0.0222(14) -0.0037(13) 0.0051(11) -0.0047(11)
C10 0.0118(14) 0.0144(16) 0.0244(15) 0.0005(12) 0.0064(12) -0.0044(11)
C11 0.0165(14) 0.0177(16) 0.0168(14) -0.0002(12) 0.0086(11) -0.0009(12)
C12 0.0176(14) 0.0196(16) 0.0111(13) -0.0002(12) 0.0099(12) 0.0029(12)
C13 0.0195(15) 0.0226(17) 0.0119(13) -0.0049(12) 0.0058(12) 0.0008(12)
C14 0.0174(14) 0.0111(15) 0.0236(15) -0.0064(12) 0.0081(12) 0.0007(11)
C15 0.0214(15) 0.0123(16) 0.0233(15) -0.0091(13) 0.0066(13) -0.0044(12)
C16 0.0169(14) 0.0095(15) 0.0278(16) -0.0018(12) 0.0062(13) -0.0036(11)
C17 0.0210(15) 0.0114(15) 0.0269(16) 0.0069(13) 0.0099(13) 0.0008(12)
C18 0.0257(16) 0.0196(17) 0.0202(15) 0.0081(13) 0.0117(13) 0.0009(13)
C19 0.0209(15) 0.0256(18) 0.0115(14) 0.0088(12) 0.0040(12) 0.0065(13)
C20 0.0218(15) 0.0291(19) 0.0107(14) 0.0032(13) 0.0055(12) 0.0043(13)
C21 0.0184(15) 0.0280(18) 0.0099(13) -0.0044(13) -0.0011(11) 0.0039(13)
C22 0.0231(16) 0.0274(18) 0.0128(14) -0.0114(13) 0.0003(12) -0.0003(13)
C23 0.0205(15) 0.0176(17) 0.0251(15) -0.0140(14) 0.0019(13) -0.0002(13)
C24 0.0156(14) 0.0161(16) 0.0273(16) -0.0080(13) 0.0017(12) -0.0040(12)
C25 0.0169(15) 0.0118(16) 0.0287(16) 0.0005(13) 0.0046(13) -0.0040(12)
C26 0.0177(14) 0.0120(16) 0.0292(16) 0.0052(13) 0.0088(13) -0.0056(12)
C27 0.0236(15) 0.0179(17) 0.0221(15) 0.0104(13) 0.0086(13) -0.0007(13)
C28 0.0200(15) 0.0243(18) 0.0159(14) 0.0038(13) 0.0105(12) -0.0004(13)
C29 0.0252(16) 0.0271(18) 0.0091(13) 0.0036(13) 0.0070(12) 0.0025(13)
C30 0.0218(15) 0.0233(17) 0.0121(14) -0.0037(13) 0.0045(12) 0.0004(13)
C31 0.0180(15) 0.0252(18) 0.0108(13) -0.0091(13) -0.0003(12) -0.0040(13)
C32 0.0162(14) 0.0154(16) 0.0221(15) -0.0130(13) -0.0018(12) -0.0043(12)
C33 0.0132(14) 0.0178(17) 0.0245(15) -0.0050(13) -0.0003(12) -0.0050(12)
C34 0.0172(15) 0.0137(16) 0.0360(17) 0.0010(14) 0.0099(13) -0.0066(12)
C35 0.0176(15) 0.0184(17) 0.0301(16) 0.0046(14) 0.0134(13) -0.0040(12)
C36 0.0189(15) 0.0245(18) 0.0230(15) 0.0090(13) 0.0140(12) 0.0010(13)
C37 0.0220(15) 0.0298(19) 0.0159(14) 0.0017(13) 0.0135(12) 0.0038(13)
C38 0.0220(15) 0.033(2) 0.0094(13) 0.0012(13) 0.0061(12) 0.0052(14)
C39 0.0226(16) 0.0278(19) 0.0138(14) -0.0058(13) 0.0066(12) 0.0020(13)
C40 0.0232(16) 0.0235(18) 0.0184(14) -0.0063(13) 0.0069(13) 0.0056(13)
C41 0.0223(16) 0.0161(17) 0.0296(16) -0.0098(13) 0.0093(13) 0.0041(12)
C42 0.0226(16) 0.0087(15) 0.0294(16) -0.0074(13) 0.0053(13) -0.0022(12)
C43 0.0240(16) 0.0078(15) 0.0344(17) -0.0034(13) 0.0077(14) -0.0022(12)
C44 0.0245(16) 0.0121(16) 0.0337(17) 0.0060(14) 0.0104(14) 0.0021(12)
C45 0.0266(16) 0.0155(16) 0.0231(15) 0.0105(13) 0.0079(13) 0.0025(13)
C46 0.0228(16) 0.0219(18) 0.0169(14) 0.0093(13) 0.0036(12) 0.0032(13)
C47 0.0227(16) 0.0305(19) 0.0077(13) 0.0060(13) 0.0002(12) 0.0032(13)
C48 0.0201(15) 0.0273(18) 0.0103(13) -0.0012(13) -0.0039(11) 0.0036(13)
C49 0.0129(14) 0.0292(19) 0.0156(14) -0.0004(13) -0.0014(11) 0.0000(12)
C50 0.0089(14) 0.0241(18) 0.0244(15) -0.0035(14) -0.0016(12) -0.0027(12)
C51 0.0120(14) 0.0225(17) 0.0204(15) -0.0033(13) 0.0047(12) -0.0004(12)
C52 0.0120(14) 0.0219(17) 0.0293(16) 0.0002(13) 0.0103(12) -0.0032(12)
C53 0.0186(14) 0.0239(18) 0.0196(14) 0.0007(13) 0.0123(12) 0.0037(13)
C54 0.0169(15) 0.0232(18) 0.0220(15) -0.0032(13) 0.0114(12) 0.0069(13)
C55 0.0147(14) 0.0173(16) 0.0251(15) -0.0015(13) 0.0041(12) 0.0053(12)
C56 0.0102(14) 0.0241(17) 0.0224(15) 0.0018(14) 0.0022(12) 0.0043(12)
C57 0.0113(14) 0.0246(18) 0.0221(15) 0.0049(13) -0.0026(12) 0.0067(12)
C58 0.0159(14) 0.0226(17) 0.0211(15) 0.0086(13) 0.0014(12) 0.0074(13)
C59 0.0201(15) 0.0109(16) 0.0289(16) 0.0042(13) 0.0049(13) 0.0079(12)
C60 0.0203(15) 0.0148(16) 0.0248(15) -0.0010(13) 0.0047(13) 0.0059(12)
C61 0.0198(15) 0.0182(16) 0.0157(13) -0.0028(12) 0.0051(12) -0.0006(12)
C62 0.0107(12) 0.0215(16) 0.0203(14) 0.0017(14) 0.0076(11) 0.0021(12)
C63 0.0156(15) 0.0224(18) 0.0233(16) -0.0036(14) 0.0080(12) -0.0005(13)
C64 0.0162(15) 0.0279(19) 0.0235(16) 0.0028(14) 0.0051(13) 0.0014(13)
C65 0.0189(15) 0.0194(18) 0.0291(17) 0.0089(14) 0.0126(13) 0.0038(13)
C66 0.0184(15) 0.0181(17) 0.0323(17) -0.0003(15) 0.0129(13) 0.0005(13)
C67 0.0159(15) 0.0200(17) 0.0244(16) -0.0014(14) 0.0077(13) -0.0009(12)
C68 0.0161(15) 0.0178(17) 0.0193(15) 0.0021(13) 0.0055(12) 0.0008(12)
C69 0.0207(15) 0.0138(16) 0.0236(15) 0.0009(14) 0.0093(13) 0.0020(13)
C70 0.0227(16) 0.0171(17) 0.0251(16) -0.0013(14) 0.0101(14) 0.0014(13)
C71 0.0226(16) 0.0241(18) 0.0166(14) -0.0039(13) 0.0096(13) 0.0016(13)
C72 0.0312(19) 0.0150(17) 0.0298(18) 0.0032(15) 0.0047(16) 0.0011(14)
Cl1 0.0312(4) 0.0376(5) 0.0217(4) 0.0003(3) 0.0002(3) -0.0092(4)
Cl2 0.0448(5) 0.0234(4) 0.0282(4) 0.0002(3) 0.0127(3) -0.0088(4)
C73 0.0161(14) 0.0241(17) 0.0163(14) -0.0069(13) 0.0033(11) 0.0003(12)
C74 0.0222(15) 0.0186(16) 0.0245(15) -0.0041(13) 0.0119(13) -0.0011(13)
C75 0.0241(16) 0.032(2) 0.0181(15) -0.0024(15) 0.0078(13) 0.0047(14)
C76 0.0158(16) 0.041(2) 0.0228(17) -0.0111(16) 0.0008(14) 0.0027(14)
C77 0.0177(16) 0.0274(19) 0.0354(18) -0.0082(15) 0.0100(14) -0.0051(14)
C78 0.0236(16) 0.0216(18) 0.0220(16) 0.0004(14) 0.0077(13) -0.0005(13)

loop_
_atom_site_label
_atom_site_type_symbol
_atom_site_thermal_displace_type
_atom_site_fract_x
_atom_site_fract_y
_atom_site_fract_z
_atom_site_occupancy
_atom_site_U_iso_or_equiv
O1 O Uani 0.30167(12) 0.25012(11) 0.16769(9) 1.000 0.0307(7)
O2 O Uani 0.46681(12) 0.27914(10) 0.19456(8) 1.000 0.0218(6)
C1 C Uani 0.21552(17) 0.18439(15) 0.39206(12) 1.000 0.0156(8)
C2 C Uani 0.16516(17) 0.12651(15) 0.32347(12) 1.000 0.0147(8)
C3 C Uani 0.08339(17) 0.07276(14) 0.33397(13) 1.000 0.0152(8)
C4 C Uani 0.05938(17) 0.06441(14) 0.39948(13) 1.000 0.0167(8)
C5 C Uani 0.10516(18) 0.11667(16) 0.46158(13) 1.000 0.0193(9)
C6 C Uani 0.17293(17) 0.17526(16) 0.45591(12) 1.000 0.0167(9)
C7 C Uani 0.16444(17) 0.25449(16) 0.48457(12) 1.000 0.0177(8)
C8 C Uani 0.18729(17) 0.31365(16) 0.43548(13) 1.000 0.0183(9)
C9 C Uani 0.20972(16) 0.27147(15) 0.37531(13) 1.000 0.0160(8)
C10 C Uani 0.17644(17) 0.30312(15) 0.30666(13) 1.000 0.0166(9)
C11 C Uani 0.12966(17) 0.25066(15) 0.24431(12) 1.000 0.0162(8)
C12 C Uani 0.12026(17) 0.16925(15) 0.25396(12) 1.000 0.0149(8)
C13 C Uani 0.02684(17) 0.12996(16) 0.21822(12) 1.000 0.0177(9)
C14 C Uani 0.00401(17) 0.07132(15) 0.26755(13) 1.000 0.0169(8)
C15 C Uani -0.09529(18) 0.05664(15) 0.26691(13) 1.000 0.0189(9)
C16 C Uani -0.12048(17) 0.04569(15) 0.33530(13) 1.000 0.0180(9)
C17 C Uani -0.04491(18) 0.05061(15) 0.39978(13) 1.000 0.0191(9)
C18 C Uani -0.06378(18) 0.09280(16) 0.46164(13) 1.000 0.0208(9)
C19 C Uani 0.02800(18) 0.13403(16) 0.49922(12) 1.000 0.0194(9)
C20 C Uani 0.02316(18) 0.20932(17) 0.52948(12) 1.000 0.0203(9)
C21 C Uani 0.09253(18) 0.27151(17) 0.52204(12) 1.000 0.0197(9)
C22 C Uani 0.04032(18) 0.34793(16) 0.51164(13) 1.000 0.0219(9)
C23 C Uani 0.06231(18) 0.40426(16) 0.46451(13) 1.000 0.0218(9)
C24 C Uani 0.13779(17) 0.38746(16) 0.42581(13) 1.000 0.0204(9)
C25 C Uani 0.10469(17) 0.42065(15) 0.35414(13) 1.000 0.0194(9)
C26 C Uani 0.12236(17) 0.37890(15) 0.29525(13) 1.000 0.0191(9)
C27 C Uani 0.04436(18) 0.37426(16) 0.22755(13) 1.000 0.0207(9)
C28 C Uani 0.04926(18) 0.29563(16) 0.19668(13) 1.000 0.0190(9)
C29 C Uani -0.03941(18) 0.25652(16) 0.15980(12) 1.000 0.0200(9)
C30 C Uani -0.05055(18) 0.17218(16) 0.17106(12) 1.000 0.0191(9)
C31 C Uani -0.15473(18) 0.15757(16) 0.17117(12) 1.000 0.0188(9)
C32 C Uani -0.17652(17) 0.10075(15) 0.21822(13) 1.000 0.0192(9)
C33 C Uani -0.25188(17) 0.11764(16) 0.25686(13) 1.000 0.0195(9)
C34 C Uani -0.21750(18) 0.08424(15) 0.32918(14) 1.000 0.0218(9)
C35 C Uani -0.23565(18) 0.12445(16) 0.38782(14) 1.000 0.0207(9)
C36 C Uani -0.15693(18) 0.12941(16) 0.45572(13) 1.000 0.0205(9)
C37 C Uani -0.16217(18) 0.20785(16) 0.48687(13) 1.000 0.0210(9)
C38 C Uani -0.07377(18) 0.24756(17) 0.52329(12) 1.000 0.0211(9)
C39 C Uani -0.06328(19) 0.33307(17) 0.51227(12) 1.000 0.0211(10)
C40 C Uani -0.14123(18) 0.37545(16) 0.46556(13) 1.000 0.0214(9)
C41 C Uani -0.11811(18) 0.43470(15) 0.41612(13) 1.000 0.0222(9)
C42 C Uani -0.01842(18) 0.44887(15) 0.41573(13) 1.000 0.0205(9)
C43 C Uani 0.00784(18) 0.45890(15) 0.34729(14) 1.000 0.0221(9)
C44 C Uani -0.06671(19) 0.45434(15) 0.28233(14) 1.000 0.0229(9)
C45 C Uani -0.04817(19) 0.41175(15) 0.22108(13) 1.000 0.0215(9)
C46 C Uani -0.14084(18) 0.37089(16) 0.18289(13) 1.000 0.0208(9)
C47 C Uani -0.13623(18) 0.29583(17) 0.15301(12) 1.000 0.0210(9)
C48 C Uani -0.20703(18) 0.23371(17) 0.16039(12) 1.000 0.0207(9)
C49 C Uani -0.27978(17) 0.25014(17) 0.19717(13) 1.000 0.0202(9)
C50 C Uani -0.30278(17) 0.19098(16) 0.24639(13) 1.000 0.0203(9)
C51 C Uani -0.32178(17) 0.23346(16) 0.30797(13) 1.000 0.0182(9)
C52 C Uani -0.28847(17) 0.20073(16) 0.37709(14) 1.000 0.0201(9)
C53 C Uani -0.24323(18) 0.25247(16) 0.43855(13) 1.000 0.0193(9)
C54 C Uani -0.23251(18) 0.33379(16) 0.42761(13) 1.000 0.0195(9)
C55 C Uani -0.26694(17) 0.36802(16) 0.35510(13) 1.000 0.0193(9)
C56 C Uani -0.31056(17) 0.31869(16) 0.29690(13) 1.000 0.0193(9)
C57 C Uani -0.28481(17) 0.32900(16) 0.22827(13) 1.000 0.0207(9)
C58 C Uani -0.21662(17) 0.38804(16) 0.22102(13) 1.000 0.0205(9)
C59 C Uani -0.17055(18) 0.43967(15) 0.28304(14) 1.000 0.0203(9)
C60 C Uani -0.19594(18) 0.42983(15) 0.34839(13) 1.000 0.0202(9)
C61 C Uani 0.27592(17) 0.12167(15) 0.36385(12) 1.000 0.0178(8)
C62 C Uani 0.31030(17) 0.04927(15) 0.41092(13) 1.000 0.0168(8)
C63 C Uani 0.35860(18) 0.05901(17) 0.48445(14) 1.000 0.0199(9)
C64 C Uani 0.39384(18) -0.00750(17) 0.52827(15) 1.000 0.0226(10)
C65 C Uani 0.38183(18) -0.08382(17) 0.49845(15) 1.000 0.0213(10)
C66 C Uani 0.33468(18) -0.09416(17) 0.42532(15) 1.000 0.0218(9)
C67 C Uani 0.29842(18) -0.02808(16) 0.38184(14) 1.000 0.0196(9)
C68 C Uani 0.35108(19) 0.15337(16) 0.32371(14) 1.000 0.0176(9)
C69 C Uani 0.35346(19) 0.10560(16) 0.25585(14) 1.000 0.0187(9)
C70 C Uani 0.4233(2) 0.14578(16) 0.21527(15) 1.000 0.0209(9)
C71 C Uani 0.38872(19) 0.22948(17) 0.19016(13) 1.000 0.0203(9)
C72 C Uani 0.4415(2) 0.36232(18) 0.17376(17) 1.000 0.0260(10)
Cl1 Cl Uani 0.41388(5) 0.39302(4) 0.35693(3) 1.000 0.0314(3)
Cl2 Cl Uani 0.46934(5) 0.26987(4) 0.48695(3) 1.000 0.0316(3)
C73 C Uani 0.51598(17) 0.41028(16) 0.43143(12) 1.000 0.0190(9)
C74 C Uani 0.54048(18) 0.35682(15) 0.48876(13) 1.000 0.0207(9)
C75 C Uani 0.62126(19) 0.37129(18) 0.54799(14) 1.000 0.0243(10)
C76 C Uani 0.67732(19) 0.44094(19) 0.55001(15) 1.000 0.0273(10)
C77 C Uani 0.6522(2) 0.49505(18) 0.49267(15) 1.000 0.0263(10)
C78 C Uani 0.57226(19) 0.47956(17) 0.43304(14) 1.000 0.0221(10)
H63 H Uiso 0.3669(16) 0.1161(15) 0.5047(12) 1.000 0.036(8)
H64 H Uiso 0.4317(15) 0.0015(13) 0.5816(11) 1.000 0.018(7)
H65 H Uiso 0.4108(15) -0.1315(14) 0.5297(11) 1.000 0.026(7)
H66 H Uiso 0.3224(15) -0.1483(14) 0.4023(11) 1.000 0.018(7)
H67 H Uiso 0.2609(15) -0.0417(14) 0.3289(12) 1.000 0.025(7)
H68 H Uiso 0.3322(15) 0.2107(14) 0.3092(11) 1.000 0.025(7)
H68' H Uiso 0.4253(15) 0.1541(13) 0.3617(10) 1.000 0.019(6)
H69 H Uiso 0.2809(16) 0.1024(13) 0.2189(11) 1.000 0.025(7)
H69' H Uiso 0.3771(14) 0.0485(13) 0.2708(10) 1.000 0.015(6)
H70 H Uiso 0.4929(16) 0.1491(14) 0.2466(12) 1.000 0.029(7)
H70' H Uiso 0.4252(16) 0.1156(15) 0.1691(12) 1.000 0.038(8)
H72 H Uiso 0.3920(16) 0.3649(14) 0.1277(12) 1.000 0.026(7)
H72' H Uiso 0.4102(19) 0.3879(18) 0.2143(14) 1.000 0.075(11)
H72" H Uiso 0.510(2) 0.3863(17) 0.1708(13) 1.000 0.065(10)
H75 H Uiso 0.6375(17) 0.3363(15) 0.5906(12) 1.000 0.039(8)
H76 H Uiso 0.7309(15) 0.4524(13) 0.5937(11) 1.000 0.021(7)
H77 H Uiso 0.6942(15) 0.5499(14) 0.4958(11) 1.000 0.026(7)
H78 H Uiso 0.5514(16) 0.5203(14) 0.3901(12) 1.000 0.033(8)

loop_
_atom_type_symbol
_atom_type_description
_atom_type_scat_dispersion_real
_atom_type_scat_dispersion_imag
_atom_type_scat_source
O O 0.0106 0.0060 'International Tables Vol C Tables 4.2.6.8 and 6.1.1.4'
Cl Cl 0.1484 0.1585 'International Tables Vol C Tables 4.2.6.8 and 6.1.1.4'
H H 0.0000 0.0000 'International Tables Vol C Tables 4.2.6.8 and 6.1.1.4'
C C 0.0033 0.0016 'International Tables Vol C Tables 4.2.6.8 and 6.1.1.4'

loop_
_geom_angle_atom_site_label_1
_geom_angle_atom_site_label_2
_geom_angle_atom_site_label_3
_geom_angle
_geom_angle_site_symmetry_1
_geom_angle_site_symmetry_2
_geom_angle_site_symmetry_3
_geom_angle_publ_flag
C71 O2 C72 116.0(2) . . . yes
C2 C1 C6 114.9(2) . . . no
C2 C1 C9 114.74(19) . . . no
C2 C1 C61 57.61(15) . . . no
C6 C1 C9 105.4(2) . . . no
C6 C1 C61 126.1(2) . . . no
C9 C1 C61 126.8(2) . . . no
C1 C2 C3 115.06(19) . . . no
C1 C2 C12 115.0(2) . . . no
C1 C2 C61 57.65(15) . . . no
C3 C2 C12 104.81(19) . . . no
C3 C2 C61 126.3(2) . . . no
C12 C2 C61 127.1(2) . . . no
C2 C3 C4 123.4(2) . . . no
C2 C3 C14 108.4(2) . . . no
C4 C3 C14 119.2(2) . . . no
C3 C4 C5 121.0(2) . . . no
C3 C4 C17 119.4(2) . . . no
C5 C4 C17 107.7(2) . . . no
C4 C5 C6 120.8(2) . . . no
C4 C5 C19 107.5(2) . . . no
C6 C5 C19 119.7(2) . . . no
C1 C6 C5 123.9(2) . . . no
C1 C6 C7 107.7(2) . . . no
C5 C6 C7 119.6(2) . . . no
C6 C7 C8 108.8(2) . . . no
C6 C7 C21 121.3(2) . . . no
C8 C7 C21 119.9(2) . . . no
C7 C8 C9 108.2(2) . . . no
C7 C8 C24 120.2(2) . . . no
C9 C8 C24 121.5(2) . . . no
C1 C9 C8 108.3(2) . . . no
C1 C9 C10 124.5(2) . . . no
C8 C9 C10 118.9(2) . . . no
C9 C10 C11 120.4(2) . . . no
C9 C10 C26 120.3(2) . . . no
C11 C10 C26 107.2(2) . . . no
C10 C11 C12 120.6(2) . . . no
C10 C11 C28 107.4(2) . . . no
C12 C11 C28 120.7(2) . . . no
C2 C12 C11 123.9(2) . . . no
C2 C12 C13 108.3(2) . . . no
C11 C12 C13 119.0(2) . . . no
C12 C13 C14 108.5(2) . . . no
C12 C13 C30 120.8(2) . . . no
C14 C13 C30 120.1(2) . . . no
C3 C14 C13 108.5(2) . . . no
C3 C14 C15 121.9(2) . . . no
C13 C14 C15 119.8(2) . . . no
C14 C15 C16 119.0(2) . . . no
C14 C15 C32 120.6(2) . . . no
C16 C15 C32 108.3(2) . . . no
C15 C16 C17 119.4(2) . . . no
C15 C16 C34 107.7(2) . . . no
C17 C16 C34 120.1(2) . . . no
C4 C17 C16 121.0(2) . . . no
C4 C17 C18 108.3(2) . . . no
C16 C17 C18 119.7(2) . . . no
C17 C18 C19 108.1(2) . . . no
C17 C18 C36 120.1(2) . . . no
C19 C18 C36 119.7(2) . . . no
C5 C19 C18 108.4(2) . . . no
C5 C19 C20 120.3(2) . . . no
C18 C19 C20 120.1(2) . . . no
C19 C20 C21 120.1(2) . . . no
C19 C20 C38 120.3(2) . . . no
C21 C20 C38 107.2(2) . . . no
C7 C21 C20 118.9(2) . . . no
C7 C21 C22 120.1(2) . . . no
C20 C21 C22 109.1(2) . . . no
C21 C22 C23 119.8(2) . . . no
C21 C22 C39 107.6(2) . . . no
C23 C22 C39 120.3(2) . . . no
C22 C23 C24 120.5(2) . . . no
C22 C23 C42 120.0(2) . . . no
C24 C23 C42 107.6(2) . . . no
C8 C24 C23 119.5(2) . . . no
C8 C24 C25 119.2(2) . . . no
C23 C24 C25 108.7(2) . . . no
C24 C25 C26 119.8(2) . . . no
C24 C25 C43 107.9(2) . . . no
C26 C25 C43 119.8(2) . . . no
C10 C26 C25 120.2(2) . . . no
C10 C26 C27 108.5(2) . . . no
C25 C26 C27 120.0(2) . . . no
C26 C27 C28 108.0(2) . . . no
C26 C27 C45 120.0(2) . . . no
C28 C27 C45 120.6(2) . . . no
C11 C28 C27 108.9(2) . . . no
C11 C28 C29 119.9(2) . . . no
C27 C28 C29 119.9(2) . . . no
C28 C29 C30 119.6(2) . . . no
C28 C29 C47 119.4(2) . . . no
C30 C29 C47 108.7(2) . . . no
C13 C30 C29 119.8(2) . . . no
C13 C30 C31 120.1(2) . . . no
C29 C30 C31 107.9(2) . . . no
C30 C31 C32 119.7(2) . . . no
C30 C31 C48 107.9(2) . . . no
C32 C31 C48 120.3(2) . . . no
C15 C32 C31 119.8(2) . . . no
C15 C32 C33 107.8(2) . . . no
C31 C32 C33 120.1(2) . . . no
C32 C33 C34 108.2(2) . . . no
C32 C33 C50 119.8(2) . . . no
C34 C33 C50 119.9(2) . . . no
C16 C34 C33 107.9(2) . . . no
C16 C34 C35 120.4(2) . . . no
C33 C34 C35 120.2(2) . . . no
C34 C35 C36 119.8(2) . . . no
C34 C35 C52 120.0(2) . . . no
C36 C35 C52 107.7(2) . . . no
C18 C36 C35 119.9(2) . . . no
C18 C36 C37 120.4(2) . . . no
C35 C36 C37 108.1(2) . . . no
C36 C37 C38 120.0(2) . . . no
C36 C37 C53 108.3(2) . . . no
C38 C37 C53 119.8(2) . . . no
C20 C38 C37 119.5(2) . . . no
C20 C38 C39 108.5(2) . . . no
C37 C38 C39 119.9(2) . . . no
C22 C39 C38 107.7(2) . . . no
C22 C39 C40 120.1(2) . . . no
C38 C39 C40 120.0(2) . . . no
C39 C40 C41 119.6(2) . . . no
C39 C40 C54 119.8(2) . . . no
C41 C40 C54 108.0(2) . . . no
C40 C41 C42 120.1(2) . . . no
C40 C41 C60 107.7(2) . . . no
C42 C41 C60 120.2(2) . . . no
C23 C42 C41 119.9(2) . . . no
C23 C42 C43 107.8(2) . . . no
C41 C42 C43 120.2(2) . . . no
C25 C43 C42 108.0(2) . . . no
C25 C43 C44 120.1(2) . . . no
C42 C43 C44 119.7(2) . . . no
C43 C44 C45 120.2(2) . . . no
C43 C44 C59 119.9(2) . . . no
C45 C44 C59 108.0(2) . . . no
C27 C45 C44 120.0(2) . . . no
C27 C45 C46 119.6(2) . . . no
C44 C45 C46 108.4(2) . . . no
C45 C46 C47 119.9(2) . . . no
C45 C46 C58 107.9(2) . . . no
C47 C46 C58 120.2(2) . . . no
C29 C47 C46 120.6(2) . . . no
C29 C47 C48 107.0(2) . . . no
C46 C47 C48 119.9(2) . . . no
C31 C48 C47 108.4(2) . . . no
C31 C48 C49 119.8(2) . . . no
C47 C48 C49 119.9(2) . . . no
C48 C49 C50 120.1(2) . . . no
C48 C49 C57 120.2(2) . . . no
C50 C49 C57 107.9(2) . . . no
C33 C50 C49 119.9(2) . . . no
C33 C50 C51 120.0(2) . . . no
C49 C50 C51 108.0(2) . . . no
C50 C51 C52 119.5(2) . . . no
C50 C51 C56 108.0(2) . . . no
C52 C51 C56 120.1(2) . . . no
C35 C52 C51 120.3(2) . . . no
C35 C52 C53 108.2(2) . . . no
C51 C52 C53 119.8(2) . . . no
C37 C53 C52 107.7(2) . . . no
C37 C53 C54 120.1(2) . . . no
C52 C53 C54 119.8(2) . . . no
C40 C54 C53 120.3(2) . . . no
C40 C54 C55 108.0(2) . . . no
C53 C54 C55 120.4(2) . . . no
C54 C55 C56 119.6(2) . . . no
C54 C55 C60 107.7(2) . . . no
C56 C55 C60 120.7(2) . . . no
C51 C56 C55 120.3(2) . . . no
C51 C56 C57 107.9(2) . . . no
C55 C56 C57 119.7(2) . . . no
C49 C57 C56 108.1(2) . . . no
C49 C57 C58 119.5(2) . . . no
C56 C57 C58 120.3(2) . . . no
C46 C58 C57 120.3(2) . . . no
C46 C58 C59 107.8(2) . . . no
C57 C58 C59 119.6(2) . . . no
C44 C59 C58 107.9(2) . . . no
C44 C59 C60 120.6(2) . . . no
C58 C59 C60 119.9(2) . . . no
C41 C60 C55 108.6(2) . . . no
C41 C60 C59 119.5(2) . . . no
C55 C60 C59 119.9(2) . . . no
C1 C61 C2 64.74(16) . . . no
C1 C61 C62 117.04(19) . . . no
C1 C61 C68 116.4(2) . . . no
C2 C61 C62 117.5(2) . . . no
C2 C61 C68 116.57(19) . . . no
C62 C61 C68 115.3(2) . . . no
C61 C62 C63 120.0(2) . . . no
C61 C62 C67 121.1(2) . . . no
C63 C62 C67 118.9(2) . . . no
C62 C63 C64 120.6(3) . . . no
C63 C64 C65 119.8(3) . . . no
C64 C65 C66 120.1(3) . . . no
C65 C66 C67 120.2(3) . . . no
C62 C67 C66 120.5(2) . . . no
C61 C68 C69 114.4(2) . . . no
C68 C69 C70 110.9(2) . . . no
C69 C70 C71 112.0(2) . . . no
O1 C71 O2 123.3(2) . . . yes
O1 C71 C70 125.0(3) . . . yes
O2 C71 C70 111.6(2) . . . yes
C62 C63 H63 117.7(13) . . . no
C64 C63 H63 121.7(13) . . . no
C63 C64 H64 119.0(12) . . . no
C65 C64 H64 121.1(12) . . . no
C64 C65 H65 119.5(12) . . . no
C66 C65 H65 120.3(12) . . . no
C65 C66 H66 122.4(12) . . . no
C67 C66 H66 117.4(12) . . . no
C62 C67 H67 124.7(13) . . . no
C66 C67 H67 114.8(13) . . . no
C61 C68 H68 107.7(12) . . . no
C61 C68 H68' 108.1(11) . . . no
C69 C68 H68 108.7(12) . . . no
C69 C68 H68' 110.2(11) . . . no
H68 C68 H68' 107.6(17) . . . no
C68 C69 H69 111.3(12) . . . no
C68 C69 H69' 108.9(11) . . . no
C70 C69 H69 106.9(12) . . . no
C70 C69 H69' 110.5(11) . . . no
H69 C69 H69' 108.3(16) . . . no
C69 C70 H70 110.8(13) . . . no
C69 C70 H70' 112.5(14) . . . no
C71 C70 H70 108.4(14) . . . no
C71 C70 H70' 104.9(14) . . . no
H70 C70 H70' 108.0(19) . . . no
O2 C72 H72 110.7(14) . . . no
O2 C72 H72' 107.1(16) . . . no
O2 C72 H72" 103.0(16) . . . no
H72 C72 H72' 109(2) . . . no
H72 C72 H72" 111.6(19) . . . no
H72' C72 H72" 116(2) . . . no
Cl1 C73 C74 121.1(2) . . . yes
Cl1 C73 C78 118.83(19) . . . yes
C74 C73 C78 120.0(2) . . . no
Cl2 C74 C73 120.05(19) . . . yes
Cl2 C74 C75 119.2(2) . . . yes
C73 C74 C75 120.8(2) . . . no
C74 C75 C76 119.3(3) . . . no
C75 C76 C77 119.9(3) . . . no
C76 C77 C78 120.4(3) . . . no
C73 C78 C77 119.5(2) . . . no
C74 C75 H75 122.4(14) . . . no
C76 C75 H75 118.1(14) . . . no
C75 C76 H76 118.5(13) . . . no
C77 C76 H76 121.5(13) . . . no
C76 C77 H77 119.3(11) . . . no
C78 C77 H77 120.3(11) . . . no
C73 C78 H78 119.1(13) . . . no
C77 C78 H78 121.3(13) . . . no

loop_
_geom_bond_atom_site_label_1
_geom_bond_atom_site_label_2
_geom_bond_distance
_geom_bond_site_symmetry_1
_geom_bond_site_symmetry_2
_geom_bond_publ_flag
Cl1 C73 1.738(2) . . yes
Cl2 C74 1.742(3) . . yes
O1 C71 1.210(3) . . yes
O2 C71 1.340(3) . . yes
O2 C72 1.456(3) . . yes
C1 C2 1.625(3) . . no
C1 C61 1.518(3) . . no
C1 C6 1.492(3) . . no
C1 C9 1.481(4) . . no
C2 C3 1.491(3) . . no
C2 C12 1.488(3) . . no
C2 C61 1.517(3) . . no
C3 C4 1.381(3) . . no
C3 C14 1.438(3) . . no
C4 C5 1.470(3) . . no
C4 C17 1.454(4) . . no
C5 C19 1.459(4) . . no
C5 C6 1.373(4) . . no
C6 C7 1.443(4) . . no
C7 C21 1.394(3) . . no
C7 C8 1.449(4) . . no
C8 C24 1.392(4) . . no
C8 C9 1.446(3) . . no
C9 C10 1.373(3) . . no
C10 C11 1.479(3) . . no
C10 C26 1.451(4) . . no
C11 C28 1.442(3) . . no
C11 C12 1.377(4) . . no
C12 C13 1.443(3) . . no
C13 C14 1.446(3) . . no
C13 C30 1.390(3) . . no
C14 C15 1.385(4) . . no
C15 C32 1.450(3) . . no
C15 C16 1.447(3) . . no
C16 C17 1.388(3) . . no
C16 C34 1.457(4) . . no
C17 C18 1.454(3) . . no
C18 C36 1.396(4) . . no
C18 C19 1.449(4) . . no
C19 C20 1.388(4) . . no
C20 C21 1.440(4) . . no
C20 C38 1.454(4) . . no
C21 C22 1.448(4) . . no
C22 C23 1.386(4) . . no
C22 C39 1.450(4) . . no
C23 C24 1.451(4) . . no
C23 C42 1.451(4) . . no
C24 C25 1.433(3) . . no
C25 C26 1.396(3) . . no
C25 C43 1.451(4) . . no
C26 C27 1.447(3) . . no
C27 C28 1.443(4) . . no
C27 C45 1.393(4) . . no
C28 C29 1.398(4) . . no
C29 C47 1.459(4) . . no
C29 C30 1.434(4) . . no
C30 C31 1.454(4) . . no
C31 C48 1.444(4) . . no
C31 C32 1.389(3) . . no
C32 C33 1.449(3) . . no
C33 C34 1.446(4) . . no
C33 C50 1.395(4) . . no
C34 C35 1.381(4) . . no
C35 C52 1.450(4) . . no
C35 C36 1.455(4) . . no
C36 C37 1.443(4) . . no
C37 C38 1.397(4) . . no
C37 C53 1.450(4) . . no
C38 C39 1.451(4) . . no
C39 C40 1.392(4) . . no
C40 C54 1.450(4) . . no
C40 C41 1.456(4) . . no
C41 C42 1.393(4) . . no
C41 C60 1.447(3) . . no
C42 C43 1.453(4) . . no
C43 C44 1.387(4) . . no
C44 C59 1.453(4) . . no
C44 C45 1.445(4) . . no
C45 C46 1.459(4) . . no
C46 C58 1.448(4) . . no
C46 C47 1.381(4) . . no
C47 C48 1.452(4) . . no
C48 C49 1.392(3) . . no
C49 C50 1.451(4) . . no
C49 C57 1.449(4) . . no
C50 C51 1.452(3) . . no
C51 C56 1.448(4) . . no
C51 C52 1.388(4) . . no
C52 C53 1.455(4) . . no
C53 C54 1.382(4) . . no
C54 C55 1.455(3) . . no
C55 C60 1.447(4) . . no
C55 C56 1.384(4) . . no
C56 C57 1.454(3) . . no
C57 C58 1.390(4) . . no
C58 C59 1.464(4) . . no
C59 C60 1.390(4) . . no
C61 C62 1.502(3) . . no
C61 C68 1.533(4) . . no
C62 C63 1.394(4) . . no
C62 C67 1.394(4) . . no
C63 C64 1.394(4) . . no
C64 C65 1.383(4) . . no
C65 C66 1.385(4) . . no
C66 C67 1.388(4) . . no
C68 C69 1.527(4) . . no
C69 C70 1.537(4) . . no
C70 C71 1.508(4) . . no
C63 H63 1.02(2) . . no
C64 H64 1.02(2) . . no
C65 H65 1.01(2) . . no
C66 H66 1.00(2) . . no
C67 H67 1.03(2) . . no
C68 H68' 1.09(2) . . no
C68 H68 1.01(2) . . no
C69 H69' 1.02(2) . . no
C69 H69 1.06(2) . . no
C70 H70' 1.02(2) . . no
C70 H70 0.99(2) . . no
C72 H72" 1.04(3) . . no
C72 H72 0.96(2) . . no
C72 H72' 1.07(3) . . no
C73 C74 1.381(3) . . no
C73 C78 1.384(4) . . no
C74 C75 1.381(4) . . no
C75 C76 1.387(4) . . no
C76 C77 1.388(4) . . no
C77 C78 1.382(4) . . no
C75 H75 0.98(2) . . no
C76 H76 0.97(2) . . no
C77 H77 1.07(2) . . no
C78 H78 1.04(2) . . no

loop_
_geom_contact_atom_site_label_1
_geom_contact_atom_site_label_2
_geom_contact_distance
_geom_contact_site_symmetry_1
_geom_contact_site_symmetry_2
_geom_contact_publ_flag
Cl1 C72 3.649(3) . . no
Cl1 C10 3.489(3) . . no
Cl1 Cl2 3.1516(9) . . no
Cl1 C9 3.552(2) . . no
Cl2 Cl1 3.1516(9) . . no
Cl2 C9 3.644(2) . . no
Cl2 C29 3.360(2) . 4_555 no
Cl1 H72' 2.71(3) . . no
Cl2 H63 2.98(2) . . no
Cl2 H68' 3.00(2) . . no
Cl2 H65 2.90(2) . 3_656 no
O1 C11 3.092(3) . . no
O1 C68 3.293(3) . . no
O1 C66 3.409(3) . 2_555 no
O2 C51 3.225(3) . 1_655 no
O2 C56 3.236(3) . 1_655 no
O2 C50 3.394(3) . 1_655 no
O2 C38 3.197(3) . 4_554 no
O2 C57 3.408(3) . 1_655 no
O1 H68 2.70(2) . . no
O1 H72' 2.75(3) . . no
O1 H69 2.69(2) . . no
O1 H72 2.50(2) . . no
O1 H66 2.52(2) . 2_555 no
O1 H75 2.75(2) . 4_454 no
C3 C72 3.516(4) . 2_545 no
C3 C67 3.313(4) . . no
C4 C62 3.410(3) . . no
C5 C62 3.405(4) . . no
C5 C63 3.530(4) . . no
C6 C63 3.135(4) . . no
C7 C48 3.360(3) . 4_555 no
C9 Cl2 3.644(2) . . no
C9 Cl1 3.552(2) . . no
C10 C68 3.416(4) . . no
C10 Cl1 3.489(3) . . no
C11 O1 3.092(3) . . no
C11 C68 3.429(4) . . no
C12 C69 3.369(4) . . no
C16 C58 3.433(4) . 2_445 no
C17 C18 3.582(4) . 3_556 no
C18 C17 3.582(4) . 3_556 no
C20 C72 3.448(4) . 4_455 no
C21 C48 3.277(3) . 4_555 no
C21 C49 3.359(3) . 4_555 no
C23 C42 3.504(4) . 3_566 no
C23 C41 3.468(4) . 3_566 no
C24 C77 3.495(4) . 3_666 no
C29 Cl2 3.360(2) . 4_454 no
C32 C60 3.406(4) . 2_445 no
C32 C59 3.403(4) . 2_445 no
C33 C59 3.171(4) . 2_445 no
C34 C58 3.454(4) . 2_445 no
C34 C59 3.316(4) . 2_445 no
C35 C65 3.392(4) . 3_556 no
C35 C64 3.594(4) . 3_556 no
C36 C65 3.513(4) . 3_556 no
C38 C72 3.363(4) . 4_455 no
C38 C71 3.378(3) . 4_455 no
C38 O2 3.197(3) . 4_455 no
C40 C76 3.483(4) . 1_455 no
C41 C23 3.468(4) . 3_566 no
C42 C23 3.504(4) . 3_566 no
C42 C42 3.554(3) . 3_566 no
C43 C70 3.547(4) . 2_555 no
C48 C7 3.360(3) . 4_454 no
C48 C21 3.277(3) . 4_454 no
C49 C21 3.359(3) . 4_454 no
C50 O2 3.394(3) . 1_455 no
C51 O2 3.225(3) . 1_455 no
C52 C65 3.560(4) . 3_556 no
C54 C76 3.420(4) . 1_455 no
C54 C75 3.485(4) . 1_455 no
C54 C77 3.506(4) . 1_455 no
C55 C78 3.504(4) . 1_455 no
C56 O2 3.236(3) . 1_455 no
C57 O2 3.408(3) . 1_455 no
C58 C34 3.454(4) . 2_455 no
C58 C16 3.433(4) . 2_455 no
C59 C34 3.316(4) . 2_455 no
C59 C32 3.403(4) . 2_455 no
C59 C33 3.171(4) . 2_455 no
C60 C32 3.406(4) . 2_455 no
C62 C5 3.405(4) . . no
C62 C4 3.410(3) . . no
C63 C64 3.581(4) . 3_656 no
C63 C6 3.135(4) . . no
C63 C65 3.523(4) . 3_656 no
C63 C5 3.530(4) . . no
C64 C35 3.594(4) . 3_556 no
C64 C63 3.581(4) . 3_656 no
C64 C65 3.594(4) . 3_656 no
C64 C64 3.379(4) . 3_656 no
C65 C35 3.392(4) . 3_556 no
C65 C63 3.523(4) . 3_656 no
C65 C36 3.513(4) . 3_556 no
C65 C64 3.594(4) . 3_656 no
C65 C52 3.560(4) . 3_556 no
C66 O1 3.409(3) . 2_545 no
C67 C69 3.501(4) . . no
C67 C3 3.313(4) . . no
C68 C11 3.429(4) . . no
C68 O1 3.293(3) . . no
C68 C10 3.416(4) . . no
C69 C67 3.501(4) . . no
C69 C12 3.369(4) . . no
C70 C43 3.547(4) . 2_545 no
C71 C38 3.378(3) . 4_554 no
C72 Cl1 3.649(3) . . no
C72 C3 3.516(4) . 2_555 no
C72 C38 3.363(4) . 4_554 no
C72 C20 3.448(4) . 4_554 no
C73 C77 3.420(4) . 3_666 no
C75 C54 3.485(4) . 1_655 no
C76 C54 3.420(4) . 1_655 no
C76 C40 3.483(4) . 1_655 no
C77 C24 3.495(4) . 3_666 no
C77 C73 3.420(4) . 3_666 no
C77 C54 3.506(4) . 1_655 no
C78 C55 3.504(4) . 1_655 no
C1 H63 2.81(2) . . no
C2 H67 3.08(2) . . no
C2 H69 2.89(2) . . no
C6 H63 2.76(2) . . no
C8 H77 2.90(2) . 3_666 no
C9 H68 2.56(2) . . no
C10 H68 2.63(2) . . no
C11 H68 2.81(2) . . no
C12 H69 2.71(2) . . no
C12 H68 2.91(2) . . no
C13 H78 2.75(2) . 2_545 no
C14 H78 3.02(2) . 2_545 no
C16 H72" 3.07(3) . 2_545 no
C24 H77 2.62(2) . 3_666 no
C25 H76 3.06(2) . 3_666 no
C26 H69' 3.09(2) . 2_555 no
C27 H69' 3.09(2) . 2_555 no
C28 H66 3.05(2) . 2_555 no
C30 H78 2.78(2) . 2_545 no
C31 H78 3.08(2) . 2_545 no
C37 H72 2.86(2) . 4_455 no
C38 H72 2.86(2) . 4_455 no
C43 H70' 2.81(2) . 2_555 no
C45 H64 2.97(2) . 4_454 no
C50 H70 2.90(2) . 1_455 no
C51 H70 2.87(2) . 1_455 no
C52 H65 2.98(2) . 3_556 no
C57 H72" 2.91(3) . 1_455 no
C62 H69' 3.047(19) . . no
C66 H72 3.09(2) . 2_545 no
C67 H69' 2.91(2) . . no
C71 H68 2.61(2) . . no
H63 Cl2 2.98(2) . . no
H63 C1 2.81(2) . . no
H63 C6 2.76(2) . . no
H64 C45 2.97(2) . 4_555 no
H65 Cl2 2.90(2) . 3_656 no
H65 C52 2.98(2) . 3_556 no
H66 C28 3.05(2) . 2_545 no
H66 O1 2.52(2) . 2_545 no
H67 C2 3.08(2) . . no
H67 H72' 2.56(4) . 2_545 no
H68 O1 2.70(2) . . no
H68 C9 2.56(2) . . no
H68 C10 2.63(2) . . no
H68 C11 2.81(2) . . no
H68 C12 2.91(2) . . no
H68 C71 2.61(2) . . no
H68' Cl2 3.00(2) . . no
H69 O1 2.69(2) . . no
H69 C2 2.89(2) . . no
H69 C12 2.71(2) . . no
H69 H76 2.48(3) . 4_454 no
H69' C27 3.09(2) . 2_545 no
H69' C26 3.09(2) . 2_545 no
H69' C62 3.047(19) . . no
H69' C67 2.91(2) . . no
H70 C51 2.87(2) . 1_655 no
H70 C50 2.90(2) . 1_655 no
H70' C43 2.81(2) . 2_545 no
H72 O1 2.50(2) . . no
H72 C66 3.09(2) . 2_555 no
H72 C37 2.86(2) . 4_554 no
H72 C38 2.86(2) . 4_554 no
H72' Cl1 2.71(3) . . no
H72' H67 2.56(4) . 2_555 no
H72' O1 2.75(3) . . no
H72" C57 2.91(3) . 1_655 no
H72" C16 3.07(3) . 2_555 no
H75 O1 2.75(2) . 4_555 no
H76 C25 3.06(2) . 3_666 no
H76 H69 2.48(3) . 4_555 no
H77 C8 2.90(2) . 3_666 no
H77 C24 2.62(2) . 3_666 no
H78 C13 2.75(2) . 2_555 no
H78 C14 3.02(2) . 2_555 no
H78 C30 2.78(2) . 2_555 no
H78 C31 3.08(2) . 2_555 no

loop_
_geom_hbond_atom_site_label_D
_geom_hbond_atom_site_label_H
_geom_hbond_atom_site_label_A
_geom_hbond_distance_DH
_geom_hbond_distance_HA
_geom_hbond_distance_DA
_geom_hbond_angle_DHA
_geom_hbond_site_symmetry_A
_geom_hbond_publ_flag
C66 H66 O1 1.00(2) 2.52(2) 3.409(3) 148.4(17) 2_545 yes
C72 H72' Cl1 1.07(3) 2.71(3) 3.649(3) 147(2) . yes

loop_
_geom_torsion_atom_site_label_1
_geom_torsion_atom_site_label_2
_geom_torsion_atom_site_label_3
_geom_torsion_atom_site_label_4
_geom_torsion
_geom_torsion_site_symmetry_1
_geom_torsion_site_symmetry_2
_geom_torsion_site_symmetry_3
_geom_torsion_site_symmetry_4
_geom_torsion_publ_flag
C72 O2 C71 O1 2.9(3) . . . . no
C72 O2 C71 C70 -178.1(2) . . . . no
C6 C1 C2 C12 122.2(2) . . . . no
C9 C1 C2 C12 -0.2(3) . . . . no
C6 C1 C2 C61 -118.3(2) . . . . no
C9 C1 C2 C3 -122.2(2) . . . . no
C6 C1 C2 C3 0.2(3) . . . . no
C2 C1 C6 C5 7.5(3) . . . . no
C2 C1 C6 C7 -139.6(2) . . . . no
C9 C1 C6 C5 134.9(3) . . . . no
C9 C1 C6 C7 -12.3(3) . . . . no
C9 C1 C2 C61 119.3(2) . . . . no
C61 C1 C2 C3 118.5(2) . . . . no
C61 C1 C2 C12 -119.5(2) . . . . no
C2 C1 C9 C10 -7.7(3) . . . . no
C6 C1 C9 C8 12.5(3) . . . . no
C6 C1 C9 C10 -135.2(2) . . . . no
C61 C1 C9 C8 -153.1(2) . . . . no
C61 C1 C9 C10 59.2(3) . . . . no
C2 C1 C61 C62 -109.4(2) . . . . no
C2 C1 C61 C68 108.5(2) . . . . no
C6 C1 C61 C2 98.9(3) . . . . no
C6 C1 C61 C62 -10.5(3) . . . . no
C6 C1 C61 C68 -152.6(2) . . . . no
C9 C1 C61 C2 -98.3(3) . . . . no
C9 C1 C61 C62 152.3(2) . . . . no
C61 C1 C6 C5 -59.4(4) . . . . no
C61 C1 C6 C7 153.5(2) . . . . no
C2 C1 C9 C8 140.0(2) . . . . no
C9 C1 C61 C68 10.2(3) . . . . no
C12 C2 C3 C14 11.6(3) . . . . no
C61 C2 C3 C4 59.3(3) . . . . no
C61 C2 C3 C14 -153.9(2) . . . . no
C1 C2 C12 C11 7.4(3) . . . . no
C1 C2 C12 C13 -139.4(2) . . . . no
C3 C2 C12 C11 134.8(2) . . . . no
C3 C2 C12 C13 -12.1(3) . . . . no
C61 C2 C12 C11 -59.8(4) . . . . no
C61 C2 C12 C13 153.3(2) . . . . no
C1 C2 C61 C62 108.7(2) . . . . no
C1 C2 C61 C68 -108.3(2) . . . . no
C3 C2 C61 C1 -99.0(3) . . . . no
C3 C2 C61 C62 9.7(3) . . . . no
C3 C2 C61 C68 152.7(2) . . . . no
C12 C2 C3 C4 -135.1(2) . . . . no
C12 C2 C61 C62 -152.7(2) . . . . no
C12 C2 C61 C68 -9.7(4) . . . . no
C1 C2 C3 C14 139.0(2) . . . . no
C12 C2 C61 C1 98.6(3) . . . . no
C1 C2 C3 C4 -7.7(3) . . . . no
C2 C3 C4 C17 146.2(2) . . . . no
C2 C3 C14 C13 -7.0(3) . . . . no
C14 C3 C4 C5 -135.4(2) . . . . no
C14 C3 C4 C17 2.8(3) . . . . no
C2 C3 C4 C5 8.0(4) . . . . no
C4 C3 C14 C15 -4.2(4) . . . . no
C2 C3 C14 C15 -152.6(2) . . . . no
C4 C3 C14 C13 141.4(2) . . . . no
C3 C4 C5 C6 0.1(4) . . . . no
C3 C4 C5 C19 142.6(2) . . . . no
C17 C4 C5 C6 -142.4(2) . . . . no
C17 C4 C5 C19 0.1(4) . . . . no
C5 C4 C17 C18 -0.7(3) . . . . no
C5 C4 C17 C16 143.2(2) . . . . no
C3 C4 C17 C16 0.0(4) . . . . no
C3 C4 C17 C18 -143.9(2) . . . . no
C4 C5 C6 C7 135.4(2) . . . . no
C4 C5 C19 C18 0.5(3) . . . . no
C19 C5 C6 C1 -146.1(2) . . . . no
C19 C5 C6 C7 -2.6(3) . . . . no
C4 C5 C6 C1 -8.1(4) . . . . no
C6 C5 C19 C20 -0.2(4) . . . . no
C4 C5 C19 C20 -143.2(2) . . . . no
C6 C5 C19 C18 143.4(2) . . . . no
C1 C6 C7 C8 7.6(3) . . . . no
C1 C6 C7 C21 152.9(2) . . . . no
C5 C6 C7 C8 -141.2(2) . . . . no
C5 C6 C7 C21 4.1(3) . . . . no
C21 C7 C8 C24 0.2(4) . . . . no
C6 C7 C21 C20 -2.5(3) . . . . no
C6 C7 C21 C22 -141.2(2) . . . . no
C8 C7 C21 C20 139.1(2) . . . . no
C8 C7 C21 C22 0.4(4) . . . . no
C6 C7 C8 C9 0.3(3) . . . . no
C6 C7 C8 C24 146.0(2) . . . . no
C21 C7 C8 C9 -145.5(2) . . . . no
C24 C8 C9 C10 -3.6(4) . . . . no
C7 C8 C24 C23 -0.8(4) . . . . no
C7 C8 C24 C25 -138.4(2) . . . . no
C9 C8 C24 C23 140.3(2) . . . . no
C7 C8 C9 C1 -8.2(3) . . . . no
C7 C8 C9 C10 141.6(2) . . . . no
C24 C8 C9 C1 -153.3(2) . . . . no
C9 C8 C24 C25 2.6(4) . . . . no
C8 C9 C10 C26 1.9(4) . . . . no
C1 C9 C10 C26 146.4(2) . . . . no
C8 C9 C10 C11 -135.8(2) . . . . no
C1 C9 C10 C11 8.8(4) . . . . no
C9 C10 C11 C28 142.8(2) . . . . no
C9 C10 C26 C25 0.7(4) . . . . no
C26 C10 C11 C12 -143.6(2) . . . . no
C26 C10 C11 C28 0.3(3) . . . . no
C9 C10 C11 C12 -1.0(4) . . . . no
C11 C10 C26 C27 -0.3(3) . . . . no
C9 C10 C26 C27 -142.9(2) . . . . no
C11 C10 C26 C25 143.2(2) . . . . no
C10 C11 C12 C2 -7.2(4) . . . . no
C10 C11 C12 C13 136.4(2) . . . . no
C28 C11 C12 C2 -146.4(2) . . . . no
C28 C11 C12 C13 -2.8(3) . . . . no
C12 C11 C28 C29 0.1(4) . . . . no
C12 C11 C28 C27 143.6(2) . . . . no
C10 C11 C28 C27 -0.2(3) . . . . no
C10 C11 C28 C29 -143.8(2) . . . . no
C2 C12 C13 C14 8.2(3) . . . . no
C2 C12 C13 C30 152.8(2) . . . . no
C11 C12 C13 C14 -140.6(2) . . . . no
C11 C12 C13 C30 4.0(3) . . . . no
C30 C13 C14 C15 0.9(4) . . . . no
C12 C13 C30 C29 -2.5(3) . . . . no
C12 C13 C30 C31 -140.5(2) . . . . no
C14 C13 C30 C29 138.0(2) . . . . no
C12 C13 C14 C3 -0.7(3) . . . . no
C12 C13 C14 C15 145.7(2) . . . . no
C30 C13 C14 C3 -145.6(2) . . . . no
C14 C13 C30 C31 0.0(4) . . . . no
C13 C14 C15 C32 -1.3(4) . . . . no
C3 C14 C15 C32 140.6(2) . . . . no
C13 C14 C15 C16 -139.3(2) . . . . no
C3 C14 C15 C16 2.6(4) . . . . no
C14 C15 C16 C17 0.4(4) . . . . no
C14 C15 C16 C34 142.0(2) . . . . no
C32 C15 C16 C17 -142.3(2) . . . . no
C32 C15 C16 C34 -0.7(3) . . . . no
C16 C15 C32 C33 0.4(3) . . . . no
C14 C15 C32 C31 0.8(4) . . . . no
C14 C15 C32 C33 -141.6(2) . . . . no
C16 C15 C32 C31 142.7(2) . . . . no
C15 C16 C17 C4 -1.7(4) . . . . no
C15 C16 C17 C18 138.2(3) . . . . no
C34 C16 C17 C4 -138.5(2) . . . . no
C17 C16 C34 C33 142.0(2) . . . . no
C17 C16 C34 C35 -1.3(4) . . . . no
C34 C16 C17 C18 1.4(4) . . . . no
C15 C16 C34 C33 0.8(3) . . . . no
C15 C16 C34 C35 -142.6(2) . . . . no
C4 C17 C18 C19 1.0(3) . . . . no
C4 C17 C18 C36 143.3(2) . . . . no
C16 C17 C18 C19 -143.5(2) . . . . no
C16 C17 C18 C36 -1.1(4) . . . . no
C36 C18 C19 C5 -143.4(2) . . . . no
C17 C18 C36 C35 0.8(4) . . . . no
C17 C18 C36 C37 -138.1(3) . . . . no
C36 C18 C19 C20 0.4(4) . . . . no
C17 C18 C19 C5 -0.9(3) . . . . no
C17 C18 C19 C20 142.9(2) . . . . no
C19 C18 C36 C37 -0.1(4) . . . . no
C19 C18 C36 C35 138.8(2) . . . . no
C18 C19 C20 C38 -0.4(3) . . . . no
C5 C19 C20 C21 1.8(3) . . . . no
C5 C19 C20 C38 139.0(2) . . . . no
C18 C19 C20 C21 -137.7(2) . . . . no
C38 C20 C21 C7 -142.6(2) . . . . no
C19 C20 C21 C22 142.4(2) . . . . no
C19 C20 C38 C39 -142.2(2) . . . . no
C38 C20 C21 C22 0.3(3) . . . . no
C19 C20 C38 C37 0.2(3) . . . . no
C19 C20 C21 C7 -0.4(3) . . . . no
C21 C20 C38 C37 142.3(2) . . . . no
C21 C20 C38 C39 -0.1(2) . . . . no
C7 C21 C22 C39 142.0(2) . . . . no
C7 C21 C22 C23 -0.2(4) . . . . no
C20 C21 C22 C23 -142.6(2) . . . . no
C20 C21 C22 C39 -0.3(3) . . . . no
C21 C22 C23 C24 -0.4(4) . . . . no
C21 C22 C39 C38 0.2(3) . . . . no
C21 C22 C39 C40 -142.2(2) . . . . no
C23 C22 C39 C38 142.3(2) . . . . no
C23 C22 C39 C40 -0.1(4) . . . . no
C39 C22 C23 C42 0.2(4) . . . . no
C21 C22 C23 C42 137.8(2) . . . . no
C39 C22 C23 C24 -137.9(3) . . . . no
C22 C23 C24 C8 0.9(4) . . . . no
C22 C23 C42 C41 -0.3(4) . . . . no
C22 C23 C42 C43 -142.7(2) . . . . no
C24 C23 C42 C41 142.6(2) . . . . no
C24 C23 C42 C43 0.2(3) . . . . no
C22 C23 C24 C25 142.5(2) . . . . no
C42 C23 C24 C8 -141.8(2) . . . . no
C42 C23 C24 C25 -0.2(3) . . . . no
C23 C24 C25 C43 0.1(3) . . . . no
C23 C24 C25 C26 -141.8(2) . . . . no
C8 C24 C25 C26 0.0(4) . . . . no
C8 C24 C25 C43 141.9(2) . . . . no
C24 C25 C26 C27 137.8(3) . . . . no
C24 C25 C43 C42 0.0(3) . . . . no
C43 C25 C26 C10 -139.1(2) . . . . no
C43 C25 C26 C27 0.3(4) . . . . no
C24 C25 C26 C10 -1.6(4) . . . . no
C26 C25 C43 C44 -0.3(4) . . . . no
C24 C25 C43 C44 -142.3(2) . . . . no
C26 C25 C43 C42 142.0(2) . . . . no
C10 C26 C27 C28 0.2(3) . . . . no
C10 C26 C27 C45 143.9(2) . . . . no
C25 C26 C27 C28 -143.4(2) . . . . no
C25 C26 C27 C45 0.3(4) . . . . no
C45 C27 C28 C29 0.1(4) . . . . no
C26 C27 C45 C44 -0.9(4) . . . . no
C26 C27 C45 C46 -139.0(2) . . . . no
C28 C27 C45 C44 138.3(3) . . . . no
C28 C27 C45 C46 0.2(4) . . . . no
C26 C27 C28 C11 0.0(3) . . . . no
C26 C27 C28 C29 143.6(2) . . . . no
C45 C27 C28 C11 -143.5(2) . . . . no
C27 C28 C29 C47 -0.1(3) . . . . no
C11 C28 C29 C30 1.5(4) . . . . no
C11 C28 C29 C47 139.5(2) . . . . no
C27 C28 C29 C30 -138.1(2) . . . . no
C28 C29 C30 C13 -0.2(4) . . . . no
C28 C29 C30 C31 142.3(2) . . . . no
C47 C29 C30 C13 -142.3(2) . . . . no
C30 C29 C47 C46 141.9(2) . . . . no
C30 C29 C47 C48 0.0(2) . . . . no
C28 C29 C47 C48 -142.1(2) . . . . no
C47 C29 C30 C31 0.2(3) . . . . no
C28 C29 C47 C46 -0.3(4) . . . . no
C13 C30 C31 C48 142.0(2) . . . . no
C13 C30 C31 C32 -0.5(4) . . . . no
C29 C30 C31 C32 -143.0(2) . . . . no
C29 C30 C31 C48 -0.4(2) . . . . no
C30 C31 C32 C15 0.1(4) . . . . no
C30 C31 C48 C47 0.4(2) . . . . no
C30 C31 C48 C49 -142.5(2) . . . . no
C32 C31 C48 C47 142.7(2) . . . . no
C32 C31 C48 C49 -0.2(4) . . . . no
C30 C31 C32 C33 137.9(2) . . . . no
C48 C31 C32 C15 -137.8(2) . . . . no
C48 C31 C32 C33 -0.1(4) . . . . no
C31 C32 C33 C50 0.3(4) . . . . no
C31 C32 C33 C34 -142.1(2) . . . . no
C15 C32 C33 C34 0.1(3) . . . . no
C15 C32 C33 C50 142.5(2) . . . . no
C32 C33 C34 C16 -0.5(3) . . . . no
C32 C33 C34 C35 142.9(2) . . . . no
C50 C33 C34 C16 -142.9(2) . . . . no
C50 C33 C34 C35 0.5(4) . . . . no
C34 C33 C50 C51 -0.4(4) . . . . no
C32 C33 C50 C49 -0.3(4) . . . . no
C32 C33 C50 C51 -138.5(2) . . . . no
C34 C33 C50 C49 137.8(2) . . . . no
C16 C34 C35 C36 1.0(4) . . . . no
C16 C34 C35 C52 138.3(3) . . . . no
C33 C34 C35 C36 -137.9(3) . . . . no
C33 C34 C35 C52 -0.6(4) . . . . no
C52 C35 C36 C37 0.7(3) . . . . no
C34 C35 C52 C51 0.5(4) . . . . no
C52 C35 C36 C18 -142.7(2) . . . . no
C36 C35 C52 C51 142.4(2) . . . . no
C36 C35 C52 C53 -0.6(3) . . . . no
C34 C35 C52 C53 -142.5(2) . . . . no
C34 C35 C36 C18 -0.7(4) . . . . no
C34 C35 C36 C37 142.7(2) . . . . no
C35 C36 C37 C53 -0.5(3) . . . . no
C18 C36 C37 C38 -0.1(4) . . . . no
C18 C36 C37 C53 142.7(2) . . . . no
C35 C36 C37 C38 -143.3(2) . . . . no
C36 C37 C38 C20 0.0(4) . . . . no
C36 C37 C38 C39 138.2(2) . . . . no
C53 C37 C38 C20 -138.5(2) . . . . no
C38 C37 C53 C52 143.0(2) . . . . no
C38 C37 C53 C54 1.0(4) . . . . no
C53 C37 C38 C39 -0.4(4) . . . . no
C36 C37 C53 C52 0.1(3) . . . . no
C36 C37 C53 C54 -141.8(2) . . . . no
C20 C38 C39 C22 0.0(3) . . . . no
C20 C38 C39 C40 142.4(2) . . . . no
C37 C38 C39 C22 -142.3(2) . . . . no
C37 C38 C39 C40 0.1(4) . . . . no
C38 C39 C40 C41 -137.8(2) . . . . no
C22 C39 C40 C41 0.0(4) . . . . no
C22 C39 C40 C54 137.3(3) . . . . no
C38 C39 C40 C54 -0.4(4) . . . . no
C39 C40 C41 C42 -0.1(4) . . . . no
C39 C40 C41 C60 142.5(2) . . . . no
C39 C40 C54 C55 -142.6(2) . . . . no
C41 C40 C54 C53 142.9(2) . . . . no
C41 C40 C54 C55 -0.9(3) . . . . no
C39 C40 C54 C53 1.1(4) . . . . no
C54 C40 C41 C42 -141.9(2) . . . . no
C54 C40 C41 C60 0.7(3) . . . . no
C40 C41 C42 C43 138.0(2) . . . . no
C40 C41 C60 C55 -0.2(3) . . . . no
C60 C41 C42 C23 -137.8(2) . . . . no
C60 C41 C42 C43 0.1(4) . . . . no
C40 C41 C42 C23 0.2(4) . . . . no
C42 C41 C60 C59 -0.2(4) . . . . no
C40 C41 C60 C59 -142.8(2) . . . . no
C42 C41 C60 C55 142.3(2) . . . . no
C23 C42 C43 C25 -0.1(3) . . . . no
C23 C42 C43 C44 142.3(2) . . . . no
C41 C42 C43 C25 -142.4(2) . . . . no
C41 C42 C43 C44 0.0(4) . . . . no
C42 C43 C44 C59 0.1(4) . . . . no
C42 C43 C44 C45 -138.2(3) . . . . no
C25 C43 C44 C45 -0.2(4) . . . . no
C25 C43 C44 C59 138.0(3) . . . . no
C43 C44 C45 C27 0.8(4) . . . . no
C43 C44 C45 C46 143.1(2) . . . . no
C59 C44 C45 C27 -141.8(2) . . . . no
C59 C44 C45 C46 0.5(3) . . . . no
C45 C44 C59 C60 142.5(2) . . . . no
C43 C44 C59 C58 -143.3(2) . . . . no
C43 C44 C59 C60 -0.2(4) . . . . no
C45 C44 C59 C58 -0.5(3) . . . . no
C27 C45 C46 C47 -0.5(4) . . . . no
C27 C45 C46 C58 142.2(2) . . . . no
C44 C45 C46 C47 -143.0(2) . . . . no
C44 C45 C46 C58 -0.3(3) . . . . no
C58 C46 C47 C48 -0.5(4) . . . . no
C45 C46 C58 C57 -142.1(2) . . . . no
C58 C46 C47 C29 -137.6(2) . . . . no
C47 C46 C58 C57 0.4(4) . . . . no
C47 C46 C58 C59 142.5(2) . . . . no
C45 C46 C58 C59 0.0(3) . . . . no
C45 C46 C47 C29 0.5(4) . . . . no
C45 C46 C47 C48 137.6(2) . . . . no
C46 C47 C48 C49 0.4(3) . . . . no
C29 C47 C48 C31 -0.3(2) . . . . no
C29 C47 C48 C49 142.6(2) . . . . no
C46 C47 C48 C31 -142.4(2) . . . . no
C31 C48 C49 C50 0.2(4) . . . . no
C31 C48 C49 C57 138.5(2) . . . . no
C47 C48 C49 C50 -138.5(2) . . . . no
C47 C48 C49 C57 -0.2(4) . . . . no
C57 C49 C50 C33 -142.8(2) . . . . no
C57 C49 C50 C51 -0.1(3) . . . . no
C48 C49 C57 C58 0.1(4) . . . . no
C50 C49 C57 C56 0.2(3) . . . . no
C48 C49 C57 C56 -142.6(2) . . . . no
C48 C49 C50 C33 0.0(4) . . . . no
C48 C49 C50 C51 142.7(2) . . . . no
C50 C49 C57 C58 142.9(2) . . . . no
C49 C50 C51 C52 -142.2(2) . . . . no
C33 C50 C51 C52 0.3(4) . . . . no
C33 C50 C51 C56 142.6(2) . . . . no
C49 C50 C51 C56 0.0(3) . . . . no
C50 C51 C52 C35 -0.4(4) . . . . no
C50 C51 C52 C53 138.4(3) . . . . no
C50 C51 C56 C57 0.1(3) . . . . no
C52 C51 C56 C55 -0.2(4) . . . . no
C52 C51 C56 C57 142.1(2) . . . . no
C50 C51 C56 C55 -142.2(2) . . . . no
C56 C51 C52 C35 -138.1(3) . . . . no
C56 C51 C52 C53 0.7(4) . . . . no
C35 C52 C53 C37 0.3(3) . . . . no
C35 C52 C53 C54 142.4(2) . . . . no
C51 C52 C53 C37 -143.0(2) . . . . no
C51 C52 C53 C54 -0.8(4) . . . . no
C52 C53 C54 C55 0.5(4) . . . . no
C37 C53 C54 C40 -1.4(4) . . . . no
C37 C53 C54 C55 137.9(2) . . . . no
C52 C53 C54 C40 -138.9(2) . . . . no
C40 C54 C55 C56 143.7(2) . . . . no
C40 C54 C55 C60 0.8(3) . . . . no
C53 C54 C55 C56 0.0(4) . . . . no
C53 C54 C55 C60 -143.0(2) . . . . no
C60 C55 C56 C51 138.0(3) . . . . no
C60 C55 C56 C57 0.0(4) . . . . no
C54 C55 C60 C59 142.1(2) . . . . no
C56 C55 C60 C41 -142.8(2) . . . . no
C54 C55 C60 C41 -0.4(3) . . . . no
C54 C55 C56 C51 -0.1(4) . . . . no
C54 C55 C56 C57 -138.1(3) . . . . no
C56 C55 C60 C59 -0.4(4) . . . . no
C55 C56 C57 C49 142.4(2) . . . . no
C51 C56 C57 C49 -0.2(3) . . . . no
C51 C56 C57 C58 -142.5(2) . . . . no
C55 C56 C57 C58 0.1(4) . . . . no
C49 C57 C58 C46 -0.2(4) . . . . no
C49 C57 C58 C59 -137.9(2) . . . . no
C56 C57 C58 C59 0.2(4) . . . . no
C56 C57 C58 C46 137.9(2) . . . . no
C57 C58 C59 C44 142.7(2) . . . . no
C57 C58 C59 C60 -0.6(4) . . . . no
C46 C58 C59 C60 -143.0(2) . . . . no
C46 C58 C59 C44 0.4(3) . . . . no
C44 C59 C60 C41 0.3(4) . . . . no
C44 C59 C60 C55 -138.1(3) . . . . no
C58 C59 C60 C41 139.1(3) . . . . no
C58 C59 C60 C55 0.7(4) . . . . no
C2 C61 C62 C63 -123.3(2) . . . . no
C68 C61 C62 C63 93.2(3) . . . . no
C68 C61 C62 C67 -84.2(3) . . . . no
C2 C61 C62 C67 59.2(3) . . . . no
C1 C61 C62 C63 -49.3(3) . . . . no
C1 C61 C62 C67 133.3(2) . . . . no
C62 C61 C68 C69 78.8(3) . . . . no
C1 C61 C68 C69 -138.5(2) . . . . no
C2 C61 C68 C69 -65.0(3) . . . . no
C67 C62 C63 C64 -0.4(4) . . . . no
C61 C62 C63 C64 -177.9(2) . . . . no
C61 C62 C67 C66 177.0(2) . . . . no
C63 C62 C67 C66 -0.4(4) . . . . no
C62 C63 C64 C65 0.7(4) . . . . no
C63 C64 C65 C66 -0.2(4) . . . . no
C64 C65 C66 C67 -0.6(4) . . . . no
C65 C66 C67 C62 0.9(4) . . . . no
C61 C68 C69 C70 174.8(2) . . . . no
C68 C69 C70 C71 -61.0(3) . . . . no
C69 C70 C71 O1 -37.1(4) . . . . no
C69 C70 C71 O2 143.8(2) . . . . no
Cl1 C73 C74 Cl2 0.6(3) . . . . no
Cl1 C73 C74 C75 -179.5(2) . . . . no
C78 C73 C74 Cl2 179.7(2) . . . . no
C78 C73 C74 C75 -0.4(4) . . . . no
Cl1 C73 C78 C77 178.5(2) . . . . no
C74 C73 C78 C77 -0.7(4) . . . . no
Cl2 C74 C75 C76 -179.2(2) . . . . no
C73 C74 C75 C76 0.8(4) . . . . no
C74 C75 C76 C77 -0.3(4) . . . . no
C75 C76 C77 C78 -0.8(4) . . . . no
C76 C77 C78 C73 1.2(4) . . . . no
